data_1504326
loop_
_publ_author_name
'Hao, Erhong'
'Zhang, Min'
'E, Wenbo'
'Kadish, Karl M.'
'Fronczek, Frank R.'
'Courtney, Brandy H.'
'Vicente, M Gra\,ca H'

_publ_section_title
;
 Synthesis and spectroelectrochemistry of N-cobaltacarborane porphyrin
 conjugates.
;
_journal_issue 11
_journal_name_full 'Bioconjugate chemistry'
_journal_page_first 2171
_journal_page_last 2181
_journal_paper_doi 10.1021/bc800265w
_journal_volume 19
_journal_year 2008
_chemical_compound_source 'local laboratory'
_chemical_formula_moiety 'C6 H25 B18 Co O'
_chemical_formula_sum 'C6 H25 B18 Co O'
_chemical_formula_weight 366.77
_chemical_name_systematic
; 
 ? 
;
_space_group_IT_number 14
_symmetry_cell_setting monoclinic
_symmetry_space_group_name_Hall '-P 2yn'
_symmetry_space_group_name_H-M 'P 1 21/n 1'
_atom_sites_solution_hydrogens geom
_atom_sites_solution_primary direct
_atom_sites_solution_secondary difmap
_audit_creation_method SHELXL-97
_cell_angle_alpha 90
_cell_angle_beta 96.277(8)
_cell_angle_gamma 90
_cell_formula_units_Z 4
_cell_length_a 6.9172(10)
_cell_length_b 11.976(2)
_cell_length_c 22.298(4)
_cell_measurement_reflns_used 5239
_cell_measurement_temperature 110
_cell_measurement_theta_max 30.5
_cell_measurement_theta_min 2.5
_cell_volume 1836.1(5)
_computing_cell_refinement 'HKL Scalepack (Otwinowski & Minor 1997)'
_computing_data_collection 'COLLECT (Nonius, 2000)'
_computing_data_reduction 'HKL Denzo and Scalepack (Otwinowski & Minor 1997)'
_computing_molecular_graphics 'ORTEP-3 for Windows (Farrugia, 1997)'
_computing_publication_material 'SHELXL-97 (Sheldrick, 1997)'
_computing_structure_refinement 'SHELXL-97 (Sheldrick, 1997)'
_computing_structure_solution 'SIR97 (Altomare  et al., 1999)'
_diffrn_ambient_temperature 110
_diffrn_measured_fraction_theta_full 0.988
_diffrn_measured_fraction_theta_max 0.988
_diffrn_measurement_device 'KappaCCD (with Oxford Cryostream)'
_diffrn_measurement_method ' \w scans with \k offsets'
_diffrn_radiation_monochromator graphite
_diffrn_radiation_source 'fine-focus sealed tube'
_diffrn_radiation_type MoK\a
_diffrn_radiation_wavelength 0.71073
_diffrn_reflns_av_R_equivalents 0.037
_diffrn_reflns_av_sigmaI/netI 0.0535
_diffrn_reflns_limit_h_max 9
_diffrn_reflns_limit_h_min -9
_diffrn_reflns_limit_k_max 16
_diffrn_reflns_limit_k_min -17
_diffrn_reflns_limit_l_max 31
_diffrn_reflns_limit_l_min -31
_diffrn_reflns_number 28453
_diffrn_reflns_theta_full 30.5
_diffrn_reflns_theta_max 30.5
_diffrn_reflns_theta_min 3.00
_diffrn_standards_decay_% <2
_diffrn_standards_number 0
_exptl_absorpt_coefficient_mu 0.925
_exptl_absorpt_correction_T_max 0.912
_exptl_absorpt_correction_T_min 0.811
_exptl_absorpt_correction_type multi-scan
_exptl_absorpt_process_details 'HKL Scalepack (Otwinowski & Minor 1997)'
_exptl_crystal_colour red-orange
_exptl_crystal_density_diffrn 1.327
_exptl_crystal_density_method 'not measured'
_exptl_crystal_description 'needle fragment'
_exptl_crystal_F_000 744
_exptl_crystal_size_max 0.25
_exptl_crystal_size_mid 0.15
_exptl_crystal_size_min 0.10
_refine_diff_density_max 0.34
_refine_diff_density_min -0.39
_refine_diff_density_rms 0.071
_refine_ls_extinction_method none
_refine_ls_goodness_of_fit_ref 1.031
_refine_ls_hydrogen_treatment mixed
_refine_ls_matrix_type full
_refine_ls_number_parameters 248
_refine_ls_number_reflns 5529
_refine_ls_number_restraints 0
_refine_ls_restrained_S_all 1.031
_refine_ls_R_factor_all 0.055
_refine_ls_R_factor_gt 0.036
_refine_ls_shift/su_max 0.001
_refine_ls_shift/su_mean 0.000
_refine_ls_structure_factor_coef Fsqd
_refine_ls_weighting_details 'calc w=1/[\s^2^(Fo^2^)+(0.0379P)^2^+0.6567P] where P=(Fo^2^+2Fc^2^)/3'
_refine_ls_weighting_scheme calc
_refine_ls_wR_factor_gt 0.081
_refine_ls_wR_factor_ref 0.087
_reflns_number_gt 4282
_reflns_number_total 5529
_reflns_threshold_expression I>2\s(I)
_cod_data_source_file bc800265w_si_002.cif
_cod_data_source_block Cobaltacarborane
_cod_depositor_comments
;
The following automatic conversions were performed:

'_symmetry_cell_setting' value 'Monoclinic' changed to 'monoclinic'
according to /home/saulius/struct/CIF-dictionaries/cif_core.dic
dictionary named 'cif_core.dic' version 2.4.1 from 2010-06-29.

Automatic conversion script
Id: cif_fix_values 1715 2011-07-08 13:25:40Z adriana 
;
_cod_original_sg_symbol_H-M 'P 21/n        '
_cod_database_code 1504326

loop_
_symmetry_equiv_pos_as_xyz
'x, y, z'
'-x+1/2, y+1/2, -z+1/2'
'-x, -y, -z'
'x-1/2, -y-1/2, z-1/2'

loop_
_atom_site_label
_atom_site_type_symbol
_atom_site_fract_x
_atom_site_fract_y
_atom_site_fract_z
_atom_site_U_iso_or_equiv
_atom_site_adp_type
_atom_site_occupancy
_atom_site_symmetry_multiplicity
_atom_site_calc_flag
_atom_site_refinement_flags
Co1 Co 0.51346(3) 0.685165(18) 0.345479(9) 0.01074(7) Uani 1 1 d .
O1 O 0.75340(15) 0.51690(9) 0.38338(5) 0.0129(2) Uani 1 1 d .
C1 C 0.2569(2) 0.63941(15) 0.29204(7) 0.0171(3) Uani 1 1 d .
H1 H 0.154(3) 0.6859(16) 0.2987(9) 0.020 Uiso 1 1 d .
C2 C 0.4190(2) 0.68326(15) 0.25242(7) 0.0155(3) Uani 1 1 d .
H2 H 0.405(3) 0.7601(18) 0.2378(8) 0.019 Uiso 1 1 d .
C3 C 0.4507(2) 0.79917(14) 0.41224(7) 0.0150(3) Uani 1 1 d .
H3 H 0.320(3) 0.8305(16) 0.4026(8) 0.018 Uiso 1 1 d .
C4 C 0.6135(2) 0.84436(14) 0.37288(7) 0.0143(3) Uani 1 1 d .
H4 H 0.573(3) 0.9005(17) 0.3431(8) 0.017 Uiso 1 1 d .
C5 C 0.7723(3) 0.41662(14) 0.42227(7) 0.0193(3) Uani 1 1 d .
H5A H 0.6432 0.3954 0.4339 0.023 Uiso 1 1 calc R
H5B H 0.8591 0.4329 0.4595 0.023 Uiso 1 1 calc R
C6 C 0.8541(3) 0.32257(17) 0.38892(9) 0.0297(4) Uani 1 1 d .
H6A H 0.7662 0.3056 0.3525 0.045 Uiso 1 1 calc R
H6B H 0.8679 0.2564 0.4149 0.045 Uiso 1 1 calc R
H6C H 0.9818 0.3440 0.3775 0.045 Uiso 1 1 calc R
B1 B 0.6384(2) 0.62258(16) 0.27048(8) 0.0138(3) Uani 1 1 d .
H1A H 0.7809 0.6633 0.2647 0.017 Uiso 1 1 calc R
B2 B 0.5956(2) 0.52782(15) 0.33074(8) 0.0121(3) Uani 1 1 d .
B3 B 0.3389(3) 0.54211(16) 0.34350(8) 0.0159(4) Uani 1 1 d .
H3A H 0.2774 0.5278 0.3873 0.019 Uiso 1 1 calc R
B4 B 0.2417(3) 0.59460(17) 0.21756(8) 0.0192(4) Uani 1 1 d .
H4A H 0.1256 0.6179 0.1807 0.023 Uiso 1 1 calc R
B5 B 0.4867(3) 0.58103(17) 0.20500(8) 0.0174(4) Uani 1 1 d .
H5 H 0.5308 0.5957 0.1588 0.021 Uiso 1 1 calc R
B6 B 0.5998(3) 0.47774(16) 0.25549(8) 0.0145(3) Uani 1 1 d .
H6 H 0.7199 0.4224 0.2431 0.017 Uiso 1 1 calc R
B7 B 0.4179(3) 0.42843(17) 0.30060(8) 0.0161(4) Uani 1 1 d .
H7 H 0.4182 0.3408 0.3182 0.019 Uiso 1 1 calc R
B8 B 0.1980(3) 0.50304(17) 0.27609(9) 0.0188(4) Uani 1 1 d .
H8 H 0.0500 0.4655 0.2771 0.023 Uiso 1 1 calc R
B9 B 0.3554(3) 0.46112(17) 0.22263(8) 0.0175(4) Uani 1 1 d .
H9 H 0.3153 0.3938 0.1887 0.021 Uiso 1 1 calc R
B10 B 0.7933(2) 0.75150(16) 0.36634(8) 0.0133(3) Uani 1 1 d .
H10 H 0.8811 0.7475 0.3271 0.016 Uiso 1 1 calc R
B11 B 0.7229(2) 0.63198(15) 0.40893(8) 0.0127(3) Uani 1 1 d .
B12 B 0.4953(3) 0.66806(16) 0.43846(8) 0.0151(4) Uani 1 1 d .
H12 H 0.3801 0.6072 0.4484 0.018 Uiso 1 1 calc R
B13 B 0.6106(3) 0.89932(17) 0.44485(8) 0.0187(4) Uani 1 1 d .
H13 H 0.5720 0.9872 0.4558 0.022 Uiso 1 1 calc R
B14 B 0.8306(3) 0.86587(17) 0.41657(8) 0.0177(4) Uani 1 1 d .
H14 H 0.9378 0.9333 0.4093 0.021 Uiso 1 1 calc R
B15 B 0.9026(3) 0.72789(17) 0.44133(8) 0.0165(4) Uani 1 1 d .
H15 H 1.0588 0.7025 0.4508 0.020 Uiso 1 1 calc R
B16 B 0.7198(3) 0.67675(16) 0.48536(8) 0.0163(4) Uani 1 1 d .
H16 H 0.7550 0.6175 0.5239 0.020 Uiso 1 1 calc R
B17 B 0.5407(3) 0.78495(17) 0.48660(8) 0.0181(4) Uani 1 1 d .
H17 H 0.4554 0.7988 0.5258 0.022 Uiso 1 1 calc R
B18 B 0.7903(3) 0.82036(17) 0.48998(8) 0.0187(4) Uani 1 1 d .
H18 H 0.8733 0.8552 0.5317 0.022 Uiso 1 1 calc R

loop_
_atom_site_aniso_label
_atom_site_aniso_U_11
_atom_site_aniso_U_22
_atom_site_aniso_U_33
_atom_site_aniso_U_23
_atom_site_aniso_U_13
_atom_site_aniso_U_12
Co1 0.01056(10) 0.01075(11) 0.01105(10) -0.00050(8) 0.00183(7) 0.00063(8)
O1 0.0134(5) 0.0110(6) 0.0142(5) 0.0012(4) 0.0007(4) 0.0013(4)
C1 0.0116(7) 0.0183(9) 0.0212(8) -0.0026(7) 0.0010(6) 0.0023(6)
C2 0.0190(8) 0.0129(8) 0.0141(7) -0.0005(6) -0.0009(6) 0.0005(6)
C3 0.0172(8) 0.0149(9) 0.0137(7) 0.0001(6) 0.0054(6) 0.0033(6)
C4 0.0188(8) 0.0107(8) 0.0138(7) 0.0002(6) 0.0035(6) 0.0001(6)
C5 0.0265(9) 0.0137(8) 0.0173(7) 0.0046(6) 0.0005(6) 0.0034(7)
C6 0.0355(11) 0.0246(11) 0.0276(9) 0.0010(8) -0.0037(8) 0.0071(8)
B1 0.0135(8) 0.0149(9) 0.0132(7) -0.0016(7) 0.0018(6) -0.0007(6)
B2 0.0118(8) 0.0097(8) 0.0149(8) 0.0009(6) 0.0018(6) 0.0011(6)
B3 0.0126(8) 0.0164(10) 0.0187(8) -0.0013(7) 0.0017(7) -0.0024(7)
B4 0.0189(9) 0.0180(10) 0.0192(8) -0.0011(8) -0.0045(7) 0.0016(7)
B5 0.0210(9) 0.0162(10) 0.0144(8) -0.0029(7) -0.0005(7) -0.0006(7)
B6 0.0141(8) 0.0139(9) 0.0155(8) -0.0022(7) 0.0008(6) -0.0004(6)
B7 0.0149(8) 0.0134(9) 0.0195(8) -0.0016(7) -0.0009(7) -0.0016(7)
B8 0.0139(8) 0.0183(10) 0.0234(9) -0.0037(8) -0.0012(7) -0.0028(7)
B9 0.0164(8) 0.0166(10) 0.0189(8) -0.0029(7) -0.0010(7) 0.0006(7)
B10 0.0135(8) 0.0108(9) 0.0158(8) -0.0027(7) 0.0031(6) -0.0016(6)
B11 0.0119(8) 0.0119(9) 0.0141(7) 0.0003(7) 0.0003(6) 0.0016(6)
B12 0.0175(8) 0.0160(10) 0.0124(7) 0.0007(7) 0.0040(6) 0.0010(7)
B13 0.0276(10) 0.0145(10) 0.0146(8) -0.0031(7) 0.0047(7) 0.0001(8)
B14 0.0208(9) 0.0160(10) 0.0163(8) -0.0026(7) 0.0024(7) -0.0029(7)
B15 0.0159(8) 0.0177(10) 0.0157(8) -0.0016(7) 0.0005(7) -0.0017(7)
B16 0.0202(9) 0.0154(9) 0.0129(7) -0.0005(7) -0.0001(7) 0.0003(7)
B17 0.0245(10) 0.0174(10) 0.0130(8) -0.0006(7) 0.0052(7) 0.0018(7)
B18 0.0247(9) 0.0166(10) 0.0147(8) -0.0030(7) 0.0013(7) -0.0016(8)

loop_
_atom_type_symbol
_atom_type_description
_atom_type_scat_dispersion_real
_atom_type_scat_dispersion_imag
_atom_type_scat_source
C C 0.0033 0.0016 'International Tables Vol C Tables 4.2.6.8 and 6.1.1.4'
H H 0.0000 0.0000 'International Tables Vol C Tables 4.2.6.8 and 6.1.1.4'
B B 0.0013 0.0007 'International Tables Vol C Tables 4.2.6.8 and 6.1.1.4'
Co Co 0.3494 0.9721 'International Tables Vol C Tables 4.2.6.8 and 6.1.1.4'
O O 0.0106 0.0060 'International Tables Vol C Tables 4.2.6.8 and 6.1.1.4'

loop_
_geom_angle_atom_site_label_1
_geom_angle_atom_site_label_2
_geom_angle_atom_site_label_3
_geom_angle
B2 Co1 B11 67.86(7)
B2 Co1 B3 53.18(7)
B11 Co1 B3 97.16(7)
B2 Co1 C4 144.27(7)
B11 Co1 C4 83.89(7)
B3 Co1 C4 157.17(7)
B2 Co1 B10 96.96(7)
B11 Co1 B10 52.30(7)
B3 Co1 B10 146.18(7)
C4 Co1 B10 47.43(7)
B2 Co1 C1 84.19(7)
B11 Co1 C1 144.54(7)
B3 Co1 C1 47.52(7)
C4 Co1 C1 129.39(7)
B10 Co1 C1 158.02(7)
B2 Co1 C3 144.21(7)
B11 Co1 C3 84.04(7)
B3 Co1 C3 112.56(7)
C4 Co1 C3 44.71(6)
B10 Co1 C3 81.59(7)
C1 Co1 C3 110.16(7)
B2 Co1 B12 96.81(7)
B11 Co1 B12 52.55(7)
B3 Co1 B12 81.05(7)
C4 Co1 B12 81.63(7)
B10 Co1 B12 88.35(7)
C1 Co1 B12 113.38(7)
C3 Co1 B12 47.50(7)
B2 Co1 B1 52.15(7)
B11 Co1 B1 96.86(7)
B3 Co1 B1 88.73(7)
C4 Co1 B1 113.86(7)
B10 Co1 B1 82.05(7)
C1 Co1 B1 81.44(7)
C3 Co1 B1 158.48(7)
B12 Co1 B1 145.51(7)
B2 Co1 C2 83.76(7)
B11 Co1 C2 144.12(7)
B3 Co1 C2 81.63(7)
C4 Co1 C2 110.73(7)
B10 Co1 C2 113.70(7)
C1 Co1 C2 44.46(6)
C3 Co1 C2 129.76(7)
B12 Co1 C2 157.78(7)
B1 Co1 C2 47.37(7)
C5 O1 B11 121.69(11)
C5 O1 B2 122.22(12)
B11 O1 B2 95.41(11)
C2 C1 B3 113.56(13)
C2 C1 B8 111.47(13)
B3 C1 B8 62.46(11)
C2 C1 B4 62.86(10)
B3 C1 B4 114.64(13)
B8 C1 B4 61.22(11)
C2 C1 Co1 67.99(8)
B3 C1 Co1 66.05(8)
B8 C1 Co1 122.30(11)
B4 C1 Co1 125.60(11)
C2 C1 H1 119.4(12)
B3 C1 H1 120.8(12)
B8 C1 H1 115.8(12)
B4 C1 H1 111.7(12)
Co1 C1 H1 111.7(12)
C1 C2 B1 113.26(13)
C1 C2 B5 111.29(14)
B1 C2 B5 62.73(10)
C1 C2 B4 62.69(11)
B1 C2 B4 114.49(13)
B5 C2 B4 61.04(11)
C1 C2 Co1 67.55(8)
B1 C2 Co1 66.21(8)
B5 C2 Co1 122.60(11)
B4 C2 Co1 125.05(11)
C1 C2 H2 116.4(11)
B1 C2 H2 122.6(11)
B5 C2 H2 119.4(11)
B4 C2 H2 112.7(11)
Co1 C2 H2 109.1(11)
C4 C3 B12 113.06(13)
C4 C3 B17 111.22(13)
B12 C3 B17 62.64(11)
C4 C3 B13 62.65(10)
B12 C3 B13 114.36(13)
B17 C3 B13 61.08(11)
C4 C3 Co1 67.53(8)
B12 C3 Co1 66.28(8)
B17 C3 Co1 122.66(11)
B13 C3 Co1 125.06(10)
C4 C3 H3 116.0(11)
B12 C3 H3 124.0(11)
B17 C3 H3 118.5(11)
B13 C3 H3 110.9(11)
Co1 C3 H3 110.6(11)
C3 C4 B10 113.28(13)
C3 C4 B14 111.39(12)
B10 C4 B14 62.66(11)
C3 C4 B13 62.63(10)
B10 C4 B13 114.39(13)
B14 C4 B13 61.10(10)
C3 C4 Co1 67.76(8)
B10 C4 Co1 66.31(8)
B14 C4 Co1 122.83(11)
B13 C4 Co1 125.25(11)
C3 C4 H4 116.5(11)
B10 C4 H4 124.1(11)
B14 C4 H4 117.1(11)
B13 C4 H4 109.9(11)
Co1 C4 H4 111.8(11)
O1 C5 C6 109.53(13)
O1 C5 H5A 109.8
C6 C5 H5A 109.8
O1 C5 H5B 109.8
C6 C5 H5B 109.8
H5A C5 H5B 108.2
C5 C6 H6A 109.5
C5 C6 H6B 109.5
H6A C6 H6B 109.5
C5 C6 H6C 109.5
H6A C6 H6C 109.5
H6B C6 H6C 109.5
C2 B1 B5 59.33(10)
C2 B1 B6 105.17(12)
B5 B1 B6 60.60(10)
C2 B1 B2 103.35(12)
B5 B1 B2 107.79(13)
B6 B1 B2 59.65(10)
C2 B1 Co1 66.42(8)
B5 B1 Co1 119.81(11)
B6 B1 Co1 115.48(11)
B2 B1 Co1 61.16(8)
C2 B1 H1A 124.3
B5 B1 H1A 118.5
B6 B1 H1A 121.2
B2 B1 H1A 125.2
Co1 B1 H1A 112.3
O1 B2 B6 127.82(13)
O1 B2 B7 129.76(13)
B6 B2 B7 60.29(10)
O1 B2 B1 117.78(12)
B6 B2 B1 59.43(10)
B7 B2 B1 107.47(12)
O1 B2 B3 120.91(12)
B6 B2 B3 107.00(12)
B7 B2 B3 58.93(10)
B1 B2 B3 107.25(12)
O1 B2 Co1 98.44(10)
B6 B2 Co1 120.25(11)
B7 B2 Co1 119.44(11)
B1 B2 Co1 66.70(8)
B3 B2 Co1 65.86(8)
C1 B3 B8 59.37(11)
C1 B3 B7 105.18(13)
B8 B3 B7 60.88(10)
C1 B3 B2 102.58(12)
B8 B3 B2 107.28(12)
B7 B3 B2 59.20(10)
C1 B3 Co1 66.43(9)
B8 B3 Co1 119.93(12)
B7 B3 Co1 115.23(11)
B2 B3 Co1 60.96(8)
C1 B3 H3A 124.5
B8 B3 H3A 118.4
B7 B3 H3A 121.2
B2 B3 H3A 125.9
Co1 B3 H3A 112.3
C1 B4 C2 54.45(9)
C1 B4 B5 102.86(12)
C2 B4 B5 58.80(10)
C1 B4 B8 58.65(11)
C2 B4 B8 102.66(13)
B5 B4 B8 107.97(14)
C1 B4 B9 103.68(13)
C2 B4 B9 103.56(13)
B5 B4 B9 59.94(11)
B8 B4 B9 60.18(11)
C1 B4 H4A 126.0
C2 B4 H4A 126.1
B5 B4 H4A 122.2
B8 B4 H4A 122.3
B9 B4 H4A 123.2
C2 B5 B4 60.16(11)
C2 B5 B9 105.15(13)
B4 B5 B9 60.72(11)
C2 B5 B1 57.94(10)
B4 B5 B1 109.72(13)
B9 B5 B1 108.49(13)
C2 B5 B6 103.59(12)
B4 B5 B6 109.03(13)
B9 B5 B6 59.94(10)
B1 B5 B6 59.91(10)
C2 B5 H5 125.1
B4 B5 H5 119.8
B9 B5 H5 122.0
B1 B5 H5 121.2
B6 B5 H5 122.8
B9 B6 B1 107.62(13)
B9 B6 B2 108.20(12)
B1 B6 B2 60.92(10)
B9 B6 B5 59.27(11)
B1 B6 B5 59.49(10)
B2 B6 B5 107.90(13)
B9 B6 B7 60.06(10)
B1 B6 B7 108.37(13)
B2 B6 B7 59.95(10)
B5 B6 B7 107.12(13)
B9 B6 H6 122.0
B1 B6 H6 121.5
B2 B6 H6 121.2
B5 B6 H6 122.5
B7 B6 H6 121.8
B3 B7 B9 107.39(13)
B3 B7 B2 61.87(10)
B9 B7 B2 107.62(13)
B3 B7 B6 108.91(13)
B9 B7 B6 59.52(10)
B2 B7 B6 59.76(10)
B3 B7 B8 59.00(10)
B9 B7 B8 59.28(10)
B2 B7 B8 107.91(13)
B6 B7 B8 106.74(13)
B3 B7 H7 121.1
B9 B7 H7 122.4
B2 B7 H7 121.1
B6 B7 H7 122.0
B8 B7 H7 122.8
C1 B8 B4 60.13(11)
C1 B8 B3 58.17(10)
B4 B8 B3 110.11(14)
C1 B8 B9 105.08(13)
B4 B8 B9 60.58(11)
B3 B8 B9 108.97(13)
C1 B8 B7 103.71(12)
B4 B8 B7 109.13(13)
B3 B8 B7 60.12(10)
B9 B8 B7 60.12(10)
C1 B8 H8 125.2
B4 B8 H8 119.8
B3 B8 H8 120.8
B9 B8 H8 122.0
B7 B8 H8 122.7
B5 B9 B8 106.74(13)
B5 B9 B6 60.79(11)
B8 B9 B6 108.51(13)
B5 B9 B4 59.34(11)
B8 B9 B4 59.24(11)
B6 B9 B4 108.62(13)
B5 B9 B7 108.60(13)
B8 B9 B7 60.61(11)
B6 B9 B7 60.42(10)
B4 B9 B7 108.45(13)
B5 B9 H9 122.1
B8 B9 H9 122.2
B6 B9 H9 120.9
B4 B9 H9 121.9
B7 B9 H9 121.0
C4 B10 B14 59.52(10)
C4 B10 B15 105.36(12)
B14 B10 B15 60.74(11)
C4 B10 B11 103.43(12)
B14 B10 B11 107.96(12)
B15 B10 B11 59.59(10)
C4 B10 Co1 66.26(8)
B14 B10 Co1 120.03(11)
B15 B10 Co1 115.78(11)
B11 B10 Co1 61.50(8)
C4 B10 H10 124.3
B14 B10 H10 118.3
B15 B10 H10 121.1
B11 B10 H10 125.1
Co1 B10 H10 112.1
O1 B11 B15 128.14(13)
O1 B11 B16 130.36(13)
B15 B11 B16 60.14(10)
O1 B11 B10 117.68(12)
B15 B11 B10 59.29(10)
B16 B11 B10 107.10(13)
O1 B11 B12 120.86(13)
B15 B11 B12 106.96(12)
B16 B11 B12 58.95(10)
B10 B11 B12 107.11(12)
O1 B11 Co1 98.20(10)
B15 B11 Co1 119.74(12)
B16 B11 Co1 119.46(11)
B10 B11 Co1 66.20(8)
B12 B11 Co1 66.17(8)
C3 B12 B17 59.30(10)
C3 B12 B16 105.28(13)
B17 B12 B16 60.77(11)
C3 B12 B11 103.13(12)
B17 B12 B11 107.67(13)
B16 B12 B11 59.56(10)
C3 B12 Co1 66.22(8)
B17 B12 Co1 119.69(12)
B16 B12 Co1 115.62(11)
B11 B12 Co1 61.29(7)
C3 B12 H12 124.4
B17 B12 H12 118.5
B16 B12 H12 121.1
B11 B12 H12 125.4
Co1 B12 H12 112.3
C3 B13 C4 54.72(9)
C3 B13 B17 58.85(10)
C4 B13 B17 103.07(13)
C3 B13 B14 103.26(13)
C4 B13 B14 58.91(10)
B17 B13 B14 108.21(14)
C3 B13 B18 104.05(13)
C4 B13 B18 104.05(13)
B17 B13 B18 60.10(11)
B14 B13 B18 60.25(11)
C3 B13 H13 125.8
C4 B13 H13 125.8
B17 B13 H13 122.1
B14 B13 H13 122.0
B18 B13 H13 122.9
C4 B14 B13 59.99(10)
C4 B14 B10 57.81(10)
B13 B14 B10 109.38(13)
C4 B14 B18 105.13(13)
B13 B14 B18 60.62(11)
B10 B14 B18 108.60(14)
C4 B14 B15 103.43(13)
B13 B14 B15 108.76(13)
B10 B14 B15 59.92(11)
B18 B14 B15 60.02(11)
C4 B14 H14 125.2
B13 B14 H14 120.1
B10 B14 H14 121.2
B18 B14 H14 121.9
B15 B14 H14 122.8
B10 B15 B11 61.12(10)
B10 B15 B18 107.68(13)
B11 B15 B18 108.33(13)
B10 B15 B16 108.44(12)
B11 B15 B16 60.00(10)
B18 B15 B16 59.94(11)
B10 B15 B14 59.34(10)
B11 B15 B14 108.06(13)
B18 B15 B14 59.46(11)
B16 B15 B14 107.13(13)
B10 B15 H15 121.4
B11 B15 H15 121.1
B18 B15 H15 121.9
B16 B15 H15 121.9
B14 B15 H15 122.5
B12 B16 B18 107.78(13)
B12 B16 B11 61.49(10)
B18 B16 B11 108.16(13)
B12 B16 B15 108.73(12)
B18 B16 B15 59.89(11)
B11 B16 B15 59.85(10)
B12 B16 B17 59.43(11)
B18 B16 B17 59.26(11)
B11 B16 B17 108.13(12)
B15 B16 B17 106.94(14)
B12 B16 H16 121.1
B18 B16 H16 122.0
B11 B16 H16 121.0
B15 B16 H16 121.9
B17 B16 H16 122.6
C3 B17 B13 60.07(10)
C3 B17 B12 58.05(10)
B13 B17 B12 109.67(13)
C3 B17 B18 105.46(13)
B13 B17 B18 60.76(11)
B12 B17 B18 108.81(13)
C3 B17 B16 103.59(12)
B13 B17 B16 108.96(13)
B12 B17 B16 59.80(10)
B18 B17 B16 60.16(11)
C3 B17 H17 125.1
B13 B17 H17 119.9
B12 B17 H17 121.1
B18 B17 H17 121.7
B16 B17 H17 122.8
B17 B18 B14 106.55(13)
B17 B18 B13 59.14(11)
B14 B18 B13 59.13(10)
B17 B18 B15 108.20(13)
B14 B18 B15 60.52(11)
B13 B18 B15 107.98(13)
B17 B18 B16 60.58(11)
B14 B18 B16 108.15(13)
B13 B18 B16 108.00(13)
B15 B18 B16 60.17(11)
B17 B18 H18 122.2
B14 B18 H18 122.3
B13 B18 H18 122.3
B15 B18 H18 121.2
B16 B18 H18 121.2

loop_
_geom_bond_atom_site_label_1
_geom_bond_atom_site_label_2
_geom_bond_distance
Co1 B2 2.0055(18)
Co1 B11 2.0143(17)
Co1 B3 2.0934(19)
Co1 C4 2.0964(17)
Co1 B10 2.0972(18)
Co1 C1 2.0996(16)
Co1 C3 2.0999(16)
Co1 B12 2.1008(17)
Co1 B1 2.1028(17)
Co1 C2 2.1062(16)
O1 C5 1.4787(19)
O1 B11 1.515(2)
O1 B2 1.519(2)
C1 C2 1.591(2)
C1 B3 1.690(3)
C1 B8 1.711(3)
C1 B4 1.738(2)
C1 H1 0.93(2)
C2 B1 1.691(2)
C2 B5 1.716(2)
C2 B4 1.740(3)
C2 H2 0.98(2)
C3 C4 1.596(2)
C3 B12 1.692(3)
C3 B17 1.715(2)
C3 B13 1.736(3)
C3 H3 0.979(19)
C4 B10 1.687(2)
C4 B14 1.717(2)
C4 B13 1.737(2)
C4 H4 0.965(19)
C5 C6 1.495(3)
C5 H5A 0.9900
C5 H5B 0.9900
C6 H6A 0.9800
C6 H6B 0.9800
C6 H6C 0.9800
B1 B5 1.774(2)
B1 B6 1.781(3)
B1 B2 1.808(2)
B1 H1A 1.1200
B2 B6 1.785(2)
B2 B7 1.789(3)
B2 B3 1.836(2)
B3 B8 1.763(3)
B3 B7 1.784(3)
B3 H3A 1.1200
B4 B5 1.755(3)
B4 B8 1.756(3)
B4 B9 1.780(3)
B4 H4A 1.1200
B5 B9 1.766(3)
B5 B6 1.794(3)
B5 H5 1.1200
B6 B9 1.778(3)
B6 B7 1.795(3)
B6 H6 1.1200
B7 B9 1.788(3)
B7 B8 1.797(3)
B7 H7 1.1200
B8 B9 1.773(3)
B8 H8 1.1200
B9 H9 1.1200
B10 B14 1.770(3)
B10 B15 1.781(3)
B10 B11 1.814(3)
B10 H10 1.1200
B11 B15 1.786(3)
B11 B16 1.789(2)
B11 B12 1.823(3)
B12 B17 1.771(3)
B12 B16 1.778(3)
B12 H12 1.1200
B13 B17 1.754(3)
B13 B14 1.756(3)
B13 B18 1.783(3)
B13 H13 1.1200
B14 B18 1.776(3)
B14 B15 1.795(3)
B14 H14 1.1200
B15 B18 1.786(3)
B15 B16 1.792(3)
B15 H15 1.1200
B16 B18 1.787(3)
B16 B17 1.795(3)
B16 H16 1.1200
B17 B18 1.771(3)
B17 H17 1.1200
B18 H18 1.1200

loop_
_geom_torsion_atom_site_label_1
_geom_torsion_atom_site_label_2
_geom_torsion_atom_site_label_3
_geom_torsion_atom_site_label_4
_geom_torsion
B2 Co1 C1 C2 -87.00(10)
B11 Co1 C1 C2 -124.28(12)
B3 Co1 C1 C2 -130.64(13)
C4 Co1 C1 C2 79.46(11)
B10 Co1 C1 C2 7.2(2)
C3 Co1 C1 C2 126.77(9)
B12 Co1 C1 C2 178.07(9)
B1 Co1 C1 C2 -34.48(10)
B2 Co1 C1 B3 43.64(9)
B11 Co1 C1 B3 6.36(15)
C4 Co1 C1 B3 -149.90(9)
B10 Co1 C1 B3 137.84(18)
C3 Co1 C1 B3 -102.59(9)
B12 Co1 C1 B3 -51.29(11)
B1 Co1 C1 B3 96.17(10)
C2 Co1 C1 B3 130.64(13)
B2 Co1 C1 B8 15.21(13)
B11 Co1 C1 B8 -22.07(19)
B3 Co1 C1 B8 -28.43(12)
C4 Co1 C1 B8 -178.33(11)
B10 Co1 C1 B8 109.4(2)
C3 Co1 C1 B8 -131.02(12)
B12 Co1 C1 B8 -79.72(14)
B1 Co1 C1 B8 67.74(13)
C2 Co1 C1 B8 102.21(15)
B2 Co1 C1 B4 -60.42(14)
B11 Co1 C1 B4 -97.71(16)
B3 Co1 C1 B4 -104.07(16)
C4 Co1 C1 B4 106.04(14)
B10 Co1 C1 B4 33.8(3)
C3 Co1 C1 B4 153.35(13)
B12 Co1 C1 B4 -155.36(13)
B1 Co1 C1 B4 -7.90(14)
C2 Co1 C1 B4 26.58(12)
B3 C1 C2 B1 0.10(19)
B8 C1 C2 B1 -68.15(16)
B4 C1 C2 B1 -106.61(15)
Co1 C1 C2 B1 49.26(11)
B3 C1 C2 B5 68.53(17)
B8 C1 C2 B5 0.28(17)
B4 C1 C2 B5 -38.19(13)
Co1 C1 C2 B5 117.68(12)
B3 C1 C2 B4 106.72(15)
B8 C1 C2 B4 38.46(13)
Co1 C1 C2 B4 155.87(11)
B3 C1 C2 Co1 -49.16(11)
B8 C1 C2 Co1 -117.41(12)
B4 C1 C2 Co1 -155.87(11)
B2 Co1 C2 C1 88.06(10)
B11 Co1 C2 C1 125.12(13)
B3 Co1 C2 C1 34.45(10)
C4 Co1 C2 C1 -125.67(9)
B10 Co1 C2 C1 -177.07(9)
C3 Co1 C2 C1 -78.01(12)
B12 Co1 C2 C1 -4.7(2)
B1 Co1 C2 C1 130.47(13)
B2 Co1 C2 B1 -42.41(9)
B11 Co1 C2 B1 -5.35(16)
B3 Co1 C2 B1 -96.02(10)
C4 Co1 C2 B1 103.86(9)
B10 Co1 C2 B1 52.46(11)
C1 Co1 C2 B1 -130.47(13)
C3 Co1 C2 B1 151.52(9)
B12 Co1 C2 B1 -135.16(18)
B2 Co1 C2 B5 -13.60(13)
B11 Co1 C2 B5 23.5(2)
B3 Co1 C2 B5 -67.21(13)
C4 Co1 C2 B5 132.68(13)
B10 Co1 C2 B5 81.28(14)
C1 Co1 C2 B5 -101.66(16)
C3 Co1 C2 B5 -179.67(11)
B12 Co1 C2 B5 -106.3(2)
B1 Co1 C2 B5 28.81(12)
B2 Co1 C2 B4 61.72(13)
B11 Co1 C2 B4 98.78(16)
B3 Co1 C2 B4 8.11(13)
C4 Co1 C2 B4 -152.00(12)
B10 Co1 C2 B4 156.60(12)
C1 Co1 C2 B4 -26.34(12)
C3 Co1 C2 B4 -104.35(14)
B12 Co1 C2 B4 -31.0(3)
B1 Co1 C2 B4 104.13(16)
B2 Co1 C3 C4 124.89(12)
B11 Co1 C3 C4 87.34(9)
B3 Co1 C3 C4 -177.36(9)
B10 Co1 C3 C4 34.64(9)
C1 Co1 C3 C4 -126.15(9)
B12 Co1 C3 C4 130.15(12)
B1 Co1 C3 C4 -6.2(2)
C2 Co1 C3 C4 -79.28(11)
B2 Co1 C3 B12 -5.27(15)
B11 Co1 C3 B12 -42.81(9)
B3 Co1 C3 B12 52.49(10)
C4 Co1 C3 B12 -130.15(12)
B10 Co1 C3 B12 -95.51(10)
C1 Co1 C3 B12 103.70(10)
B1 Co1 C3 B12 -136.38(18)
C2 Co1 C3 B12 150.57(10)
B2 Co1 C3 B17 23.34(19)
B11 Co1 C3 B17 -14.21(13)
B3 Co1 C3 B17 81.09(14)
C4 Co1 C3 B17 -101.55(15)
B10 Co1 C3 B17 -66.90(13)
C1 Co1 C3 B17 132.30(13)
B12 Co1 C3 B17 28.60(12)
B1 Co1 C3 B17 -107.8(2)
C2 Co1 C3 B17 179.17(11)
B2 Co1 C3 B13 98.74(16)
B11 Co1 C3 B13 61.19(13)
B3 Co1 C3 B13 156.50(12)
C4 Co1 C3 B13 -26.14(12)
B10 Co1 C3 B13 8.50(13)
C1 Co1 C3 B13 -152.29(13)
B12 Co1 C3 B13 104.01(15)
B1 Co1 C3 B13 -32.4(3)
C2 Co1 C3 B13 -105.42(14)
B12 C3 C4 B10 -0.06(18)
B17 C3 C4 B10 68.19(16)
B13 C3 C4 B10 106.47(14)
Co1 C3 C4 B10 -49.57(11)
B12 C3 C4 B14 -68.45(17)
B17 C3 C4 B14 -0.19(18)
B13 C3 C4 B14 38.09(13)
Co1 C3 C4 B14 -117.96(12)
B12 C3 C4 B13 -106.53(14)
B17 C3 C4 B13 -38.28(13)
Co1 C3 C4 B13 -156.04(11)
B12 C3 C4 Co1 49.51(11)
B17 C3 C4 Co1 117.76(12)
B13 C3 C4 Co1 156.04(11)
B2 Co1 C4 C3 -124.78(11)
B11 Co1 C4 C3 -87.68(9)
B3 Co1 C4 C3 6.3(2)
B10 Co1 C4 C3 -130.22(12)
C1 Co1 C4 C3 78.73(11)
B12 Co1 C4 C3 -34.73(9)
B1 Co1 C4 C3 177.50(9)
C2 Co1 C4 C3 126.14(9)
B2 Co1 C4 B10 5.44(14)
B11 Co1 C4 B10 42.54(9)
B3 Co1 C4 B10 136.50(17)
C1 Co1 C4 B10 -151.05(9)
C3 Co1 C4 B10 130.22(12)
B12 Co1 C4 B10 95.49(9)
B1 Co1 C4 B10 -52.28(10)
C2 Co1 C4 B10 -103.64(9)
B2 Co1 C4 B14 -22.94(18)
B11 Co1 C4 B14 14.15(12)
B3 Co1 C4 B14 108.12(19)
B10 Co1 C4 B14 -28.39(11)
C1 Co1 C4 B14 -179.44(11)
C3 Co1 C4 B14 101.83(14)
B12 Co1 C4 B14 67.10(12)
B1 Co1 C4 B14 -80.67(13)
C2 Co1 C4 B14 -132.03(12)
B2 Co1 C4 B13 -98.57(16)
B11 Co1 C4 B13 -61.48(14)
B3 Co1 C4 B13 32.5(3)
B10 Co1 C4 B13 -104.01(16)
C1 Co1 C4 B13 104.93(14)
C3 Co1 C4 B13 26.20(12)
B12 Co1 C4 B13 -8.52(13)
B1 Co1 C4 B13 -156.29(13)
C2 Co1 C4 B13 152.34(13)
B11 O1 C5 C6 -164.58(14)
B2 O1 C5 C6 74.10(18)
C1 C2 B1 B5 102.89(15)
B4 C2 B1 B5 33.56(13)
Co1 C2 B1 B5 152.82(11)
C1 C2 B1 B6 61.66(16)
B5 C2 B1 B6 -41.23(12)
B4 C2 B1 B6 -7.67(17)
Co1 C2 B1 B6 111.59(11)
C1 C2 B1 B2 -0.07(17)
B5 C2 B1 B2 -102.96(13)
B4 C2 B1 B2 -69.40(15)
Co1 C2 B1 B2 49.86(9)
C1 C2 B1 Co1 -49.93(11)
B5 C2 B1 Co1 -152.82(11)
B4 C2 B1 Co1 -119.26(12)
B2 Co1 B1 C2 121.88(12)
B11 Co1 B1 C2 176.84(9)
B3 Co1 B1 C2 79.78(9)
C4 Co1 B1 C2 -96.82(10)
B10 Co1 B1 C2 -132.85(10)
C1 Co1 B1 C2 32.60(9)
C3 Co1 B1 C2 -92.03(19)
B12 Co1 B1 C2 151.90(12)
B2 Co1 B1 B5 94.96(15)
B11 Co1 B1 B5 149.92(13)
B3 Co1 B1 B5 52.86(13)
C4 Co1 B1 B5 -123.75(13)
B10 Co1 B1 B5 -159.77(14)
C1 Co1 B1 B5 5.68(13)
C3 Co1 B1 B5 -118.96(18)
B12 Co1 B1 B5 124.98(14)
C2 Co1 B1 B5 -26.92(12)
B2 Co1 B1 B6 25.67(10)
B11 Co1 B1 B6 80.63(12)
B3 Co1 B1 B6 -16.43(12)
C4 Co1 B1 B6 166.97(10)
B10 Co1 B1 B6 130.94(12)
C1 Co1 B1 B6 -63.61(11)
C3 Co1 B1 B6 171.76(14)
B12 Co1 B1 B6 55.69(18)
C2 Co1 B1 B6 -96.21(13)
B11 Co1 B1 B2 54.96(9)
B3 Co1 B1 B2 -42.10(9)
C4 Co1 B1 B2 141.30(8)
B10 Co1 B1 B2 105.27(9)
C1 Co1 B1 B2 -89.28(9)
C3 Co1 B1 B2 146.09(17)
B12 Co1 B1 B2 30.02(15)
C2 Co1 B1 B2 -121.88(12)
C5 O1 B2 B6 -85.02(19)
B11 O1 B2 B6 141.88(16)
C5 O1 B2 B7 -4.8(2)
B11 O1 B2 B7 -137.93(16)
C5 O1 B2 B1 -156.43(13)
B11 O1 B2 B1 70.46(14)
C5 O1 B2 B3 68.66(19)
B11 O1 B2 B3 -64.45(16)
C5 O1 B2 Co1 135.52(11)
B11 O1 B2 Co1 2.42(10)
C2 B1 B2 O1 -140.47(13)
B5 B1 B2 O1 157.86(13)
B6 B1 B2 O1 119.59(15)
Co1 B1 B2 O1 -87.35(12)
C2 B1 B2 B6 99.94(13)
B5 B1 B2 B6 38.27(12)
Co1 B1 B2 B6 153.06(11)
C2 B1 B2 B7 62.07(15)
B5 B1 B2 B7 0.39(16)
B6 B1 B2 B7 -37.87(12)
Co1 B1 B2 B7 115.18(11)
C2 B1 B2 B3 0.02(15)
B5 B1 B2 B3 -61.65(15)
B6 B1 B2 B3 -99.92(13)
Co1 B1 B2 B3 53.14(9)
C2 B1 B2 Co1 -53.12(10)
B5 B1 B2 Co1 -114.79(11)
B6 B1 B2 Co1 -153.06(11)
B11 Co1 B2 O1 -1.95(8)
B3 Co1 B2 O1 -120.17(12)
C4 Co1 B2 O1 38.40(15)
B10 Co1 B2 O1 42.43(10)
C1 Co1 B2 O1 -159.66(10)
C3 Co1 B2 O1 -42.83(15)
B12 Co1 B2 O1 -46.73(10)
B1 Co1 B2 O1 116.69(12)
C2 Co1 B2 O1 155.63(10)
B11 Co1 B2 B6 -145.49(14)
B3 Co1 B2 B6 96.30(14)
C4 Co1 B2 B6 -105.14(14)
B10 Co1 B2 B6 -101.11(12)
C1 Co1 B2 B6 56.81(12)
C3 Co1 B2 B6 173.64(11)
B12 Co1 B2 B6 169.73(12)
B1 Co1 B2 B6 -26.85(11)
C2 Co1 B2 B6 12.09(12)
B11 Co1 B2 B7 143.76(14)
B3 Co1 B2 B7 25.55(11)
C4 Co1 B2 B7 -175.89(10)
B10 Co1 B2 B7 -171.86(12)
C1 Co1 B2 B7 -13.94(12)
C3 Co1 B2 B7 102.89(14)
B12 Co1 B2 B7 98.98(12)
B1 Co1 B2 B7 -97.60(13)
C2 Co1 B2 B7 -58.66(12)
B11 Co1 B2 B1 -118.64(10)
B3 Co1 B2 B1 123.14(11)
C4 Co1 B2 B1 -78.29(13)
B10 Co1 B2 B1 -74.26(9)
C1 Co1 B2 B1 83.66(9)
C3 Co1 B2 B1 -159.51(10)
B12 Co1 B2 B1 -163.42(9)
C2 Co1 B2 B1 38.94(8)
B11 Co1 B2 B3 118.21(10)
C4 Co1 B2 B3 158.56(10)
B10 Co1 B2 B3 162.60(8)
C1 Co1 B2 B3 -39.49(8)
C3 Co1 B2 B3 77.34(13)
B12 Co1 B2 B3 73.43(9)
B1 Co1 B2 B3 -123.14(11)
C2 Co1 B2 B3 -84.20(8)
C2 C1 B3 B8 -102.88(15)
B4 C1 B3 B8 -33.21(13)
Co1 C1 B3 B8 -153.01(11)
C2 C1 B3 B7 -61.19(16)
B8 C1 B3 B7 41.69(12)
B4 C1 B3 B7 8.48(17)
Co1 C1 B3 B7 -111.32(11)
C2 C1 B3 B2 -0.08(17)
B8 C1 B3 B2 102.80(13)
B4 C1 B3 B2 69.59(15)
Co1 C1 B3 B2 -50.21(9)
C2 C1 B3 Co1 50.13(11)
B8 C1 B3 Co1 153.01(11)
B4 C1 B3 Co1 119.80(12)
O1 B2 B3 C1 139.03(14)
B6 B2 B3 C1 -62.45(15)
B7 B2 B3 C1 -100.33(13)
B1 B2 B3 C1 0.03(15)
Co1 B2 B3 C1 53.66(10)
O1 B2 B3 B8 -159.48(14)
B6 B2 B3 B8 -0.96(17)
B7 B2 B3 B8 -38.84(12)
B1 B2 B3 B8 61.52(16)
Co1 B2 B3 B8 115.15(12)
O1 B2 B3 B7 -120.63(16)
B6 B2 B3 B7 37.88(12)
B1 B2 B3 B7 100.37(13)
Co1 B2 B3 B7 153.99(11)
O1 B2 B3 Co1 85.37(13)
B6 B2 B3 Co1 -116.12(11)
B7 B2 B3 Co1 -153.99(11)
B1 B2 B3 Co1 -53.63(10)
B2 Co1 B3 C1 -120.93(11)
B11 Co1 B3 C1 -176.29(9)
C4 Co1 B3 C1 92.44(18)
B10 Co1 B3 C1 -153.17(11)
C3 Co1 B3 C1 97.22(9)
B12 Co1 B3 C1 133.53(10)
B1 Co1 B3 C1 -79.54(9)
C2 Co1 B3 C1 -32.49(9)
B2 Co1 B3 B8 -94.15(14)
B11 Co1 B3 B8 -149.50(13)
C4 Co1 B3 B8 119.22(17)
B10 Co1 B3 B8 -126.39(14)
C1 Co1 B3 B8 26.78(11)
C3 Co1 B3 B8 124.01(12)
B12 Co1 B3 B8 160.31(14)
B1 Co1 B3 B8 -52.75(13)
C2 Co1 B3 B8 -5.70(13)
B2 Co1 B3 B7 -24.60(11)
B11 Co1 B3 B7 -79.96(12)
C4 Co1 B3 B7 -171.23(14)
B10 Co1 B3 B7 -56.84(18)
C1 Co1 B3 B7 96.33(14)
C3 Co1 B3 B7 -166.45(11)
B12 Co1 B3 B7 -130.14(13)
B1 Co1 B3 B7 16.80(12)
C2 Co1 B3 B7 63.84(12)
B11 Co1 B3 B2 -55.35(9)
C4 Co1 B3 B2 -146.63(16)
B10 Co1 B3 B2 -32.24(15)
C1 Co1 B3 B2 120.93(11)
C3 Co1 B3 B2 -141.84(8)
B12 Co1 B3 B2 -105.54(9)
B1 Co1 B3 B2 41.40(9)
C2 Co1 B3 B2 88.45(8)
B3 C1 B4 C2 -105.02(15)
B8 C1 B4 C2 -138.67(14)
Co1 C1 B4 C2 -27.78(12)
C2 C1 B4 B5 35.28(12)
B3 C1 B4 B5 -69.73(16)
B8 C1 B4 B5 -103.38(14)
Co1 C1 B4 B5 7.50(19)
C2 C1 B4 B8 138.67(14)
B3 C1 B4 B8 33.65(13)
Co1 C1 B4 B8 110.89(15)
C2 C1 B4 B9 97.04(13)
B3 C1 B4 B9 -7.97(17)
B8 C1 B4 B9 -41.62(12)
Co1 C1 B4 B9 69.26(16)
B1 C2 B4 C1 104.66(15)
B5 C2 B4 C1 138.82(14)
Co1 C2 B4 C1 27.48(12)
C1 C2 B4 B5 -138.82(14)
B1 C2 B4 B5 -34.16(13)
Co1 C2 B4 B5 -111.34(14)
C1 C2 B4 B8 -35.32(12)
B1 C2 B4 B8 69.34(16)
B5 C2 B4 B8 103.51(14)
Co1 C2 B4 B8 -7.83(18)
C1 C2 B4 B9 -97.28(14)
B1 C2 B4 B9 7.38(17)
B5 C2 B4 B9 41.54(12)
Co1 C2 B4 B9 -69.80(16)
C1 C2 B5 B4 38.89(13)
B1 C2 B5 B4 144.91(14)
Co1 C2 B5 B4 115.16(14)
C1 C2 B5 B9 -3.42(17)
B1 C2 B5 B9 102.60(13)
B4 C2 B5 B9 -42.31(12)
Co1 C2 B5 B9 72.86(15)
C1 C2 B5 B1 -106.02(14)
B4 C2 B5 B1 -144.91(14)
Co1 C2 B5 B1 -29.75(12)
C1 C2 B5 B6 -65.48(15)
B1 C2 B5 B6 40.54(12)
B4 C2 B5 B6 -104.37(14)
Co1 C2 B5 B6 10.79(17)
C1 B4 B5 C2 -33.33(12)
B8 B4 B5 C2 -94.19(14)
B9 B4 B5 C2 -131.85(13)
C1 B4 B5 B9 98.52(14)
C2 B4 B5 B9 131.85(13)
B8 B4 B5 B9 37.66(13)
C1 B4 B5 B1 -2.16(18)
C2 B4 B5 B1 31.17(12)
B8 B4 B5 B1 -63.02(17)
B9 B4 B5 B1 -100.68(14)
C1 B4 B5 B6 61.75(16)
C2 B4 B5 B6 95.08(13)
B8 B4 B5 B6 0.90(18)
B9 B4 B5 B6 -36.77(12)
B6 B1 B5 C2 133.10(13)
B2 B1 B5 C2 95.26(13)
Co1 B1 B5 C2 28.85(12)
C2 B1 B5 B4 -31.99(13)
B6 B1 B5 B4 101.11(15)
B2 B1 B5 B4 63.28(16)
Co1 B1 B5 B4 -3.14(19)
C2 B1 B5 B9 -96.64(14)
B6 B1 B5 B9 36.46(12)
B2 B1 B5 B9 -1.38(17)
Co1 B1 B5 B9 -67.80(16)
C2 B1 B5 B6 -133.10(13)
B2 B1 B5 B6 -37.84(12)
Co1 B1 B5 B6 -104.25(13)
C2 B1 B6 B9 4.63(16)
B5 B1 B6 B9 -35.96(12)
B2 B1 B6 B9 101.44(13)
Co1 B1 B6 B9 75.36(14)
C2 B1 B6 B2 -96.81(12)
B5 B1 B6 B2 -137.40(13)
Co1 B1 B6 B2 -26.08(10)
C2 B1 B6 B5 40.59(12)
B2 B1 B6 B5 137.40(13)
Co1 B1 B6 B5 111.32(12)
C2 B1 B6 B7 -58.86(15)
B5 B1 B6 B7 -99.45(13)
B2 B1 B6 B7 37.95(11)
Co1 B1 B6 B7 11.87(15)
O1 B2 B6 B9 156.43(15)
B7 B2 B6 B9 37.14(12)
B1 B2 B6 B9 -100.47(14)
B3 B2 B6 B9 -0.13(17)
Co1 B2 B6 B9 -71.67(15)
O1 B2 B6 B1 -103.11(17)
B7 B2 B6 B1 137.61(13)
B3 B2 B6 B1 100.34(13)
Co1 B2 B6 B1 28.80(11)
O1 B2 B6 B5 -140.90(15)
B7 B2 B6 B5 99.81(13)
B1 B2 B6 B5 -37.79(12)
B3 B2 B6 B5 62.55(15)
Co1 B2 B6 B5 -8.99(17)
O1 B2 B6 B7 119.29(18)
B1 B2 B6 B7 -137.61(13)
B3 B2 B6 B7 -37.27(12)
Co1 B2 B6 B7 -108.81(13)
C2 B5 B6 B9 99.83(13)
B4 B5 B6 B9 37.10(13)
B1 B5 B6 B9 139.37(13)
C2 B5 B6 B1 -39.54(11)
B4 B5 B6 B1 -102.27(14)
B9 B5 B6 B1 -139.37(13)
C2 B5 B6 B2 -1.11(16)
B4 B5 B6 B2 -63.84(16)
B9 B5 B6 B2 -100.94(13)
B1 B5 B6 B2 38.43(12)
C2 B5 B6 B7 62.08(15)
B4 B5 B6 B7 -0.66(17)
B9 B5 B6 B7 -37.76(12)
B1 B5 B6 B7 101.62(13)
C1 B3 B7 B9 -5.29(16)
B8 B3 B7 B9 35.64(12)
B2 B3 B7 B9 -101.08(13)
Co1 B3 B7 B9 -76.01(14)
C1 B3 B7 B2 95.79(13)
B8 B3 B7 B2 136.72(13)
Co1 B3 B7 B2 25.07(10)
C1 B3 B7 B6 57.67(15)
B8 B3 B7 B6 98.60(14)
B2 B3 B7 B6 -38.12(11)
Co1 B3 B7 B6 -13.05(16)
C1 B3 B7 B8 -40.93(12)
B2 B3 B7 B8 -136.72(13)
Co1 B3 B7 B8 -111.65(13)
O1 B2 B7 B3 106.19(17)
B6 B2 B7 B3 -137.47(13)
B1 B2 B7 B3 -99.98(13)
Co1 B2 B7 B3 -27.35(11)
O1 B2 B7 B9 -153.10(15)
B6 B2 B7 B9 -36.76(12)
B1 B2 B7 B9 0.73(16)
B3 B2 B7 B9 100.71(14)
Co1 B2 B7 B9 73.36(15)
O1 B2 B7 B6 -116.34(17)
B1 B2 B7 B6 37.49(12)
B3 B2 B7 B6 137.47(13)
Co1 B2 B7 B6 110.11(13)
O1 B2 B7 B8 144.33(15)
B6 B2 B7 B8 -99.33(14)
B1 B2 B7 B8 -61.84(15)
B3 B2 B7 B8 38.14(12)
Co1 B2 B7 B8 10.79(16)
B9 B6 B7 B3 -99.50(14)
B1 B6 B7 B3 0.68(16)
B2 B6 B7 B3 39.06(12)
B5 B6 B7 B3 -62.09(15)
B1 B6 B7 B9 100.18(14)
B2 B6 B7 B9 138.56(14)
B5 B6 B7 B9 37.40(12)
B9 B6 B7 B2 -138.56(14)
B1 B6 B7 B2 -38.38(11)
B5 B6 B7 B2 -101.15(13)
B9 B6 B7 B8 -37.24(12)
B1 B6 B7 B8 62.94(15)
B2 B6 B7 B8 101.32(14)
B5 B6 B7 B8 0.17(16)
C2 C1 B8 B4 -39.17(13)
B3 C1 B8 B4 -145.39(13)
Co1 C1 B8 B4 -116.00(13)
C2 C1 B8 B3 106.22(14)
B4 C1 B8 B3 145.39(13)
Co1 C1 B8 B3 29.39(12)
C2 C1 B8 B9 2.98(17)
B3 C1 B8 B9 -103.24(14)
B4 C1 B8 B9 42.14(12)
Co1 C1 B8 B9 -73.86(15)
C2 C1 B8 B7 65.24(16)
B3 C1 B8 B7 -40.98(12)
B4 C1 B8 B7 104.41(14)
Co1 C1 B8 B7 -11.59(17)
C2 B4 B8 C1 33.42(11)
B5 B4 B8 C1 94.38(14)
B9 B4 B8 C1 131.94(13)
C1 B4 B8 B3 -30.93(12)
C2 B4 B8 B3 2.49(17)
B5 B4 B8 B3 63.46(17)
B9 B4 B8 B3 101.01(14)
C1 B4 B8 B9 -131.94(13)
C2 B4 B8 B9 -98.52(13)
B5 B4 B8 B9 -37.56(12)
C1 B4 B8 B7 -95.17(13)
C2 B4 B8 B7 -61.75(16)
B5 B4 B8 B7 -0.79(18)
B9 B4 B8 B7 36.77(13)
B7 B3 B8 C1 -132.71(13)
B2 B3 B8 C1 -94.64(13)
Co1 B3 B8 C1 -28.69(12)
C1 B3 B8 B4 31.64(13)
B7 B3 B8 B4 -101.07(15)
B2 B3 B8 B4 -63.00(17)
Co1 B3 B8 B4 2.95(19)
C1 B3 B8 B9 96.34(14)
B7 B3 B8 B9 -36.37(13)
B2 B3 B8 B9 1.70(18)
Co1 B3 B8 B9 67.65(17)
C1 B3 B8 B7 132.71(13)
B2 B3 B8 B7 38.07(12)
Co1 B3 B8 B7 104.03(13)
B3 B7 B8 C1 39.99(12)
B9 B7 B8 C1 -99.71(14)
B2 B7 B8 C1 0.54(16)
B6 B7 B8 C1 -62.37(15)
B3 B7 B8 B4 102.73(15)
B9 B7 B8 B4 -36.96(13)
B2 B7 B8 B4 63.29(16)
B6 B7 B8 B4 0.38(17)
B9 B7 B8 B3 -139.70(14)
B2 B7 B8 B3 -39.45(12)
B6 B7 B8 B3 -102.35(14)
B3 B7 B8 B9 139.70(14)
B2 B7 B8 B9 100.25(14)
B6 B7 B8 B9 37.34(12)
C2 B5 B9 B8 5.07(16)
B4 B5 B9 B8 -36.95(12)
B1 B5 B9 B8 65.77(16)
B6 B5 B9 B8 102.22(14)
C2 B5 B9 B6 -97.15(13)
B4 B5 B9 B6 -139.17(13)
B1 B5 B9 B6 -36.44(12)
C2 B5 B9 B4 42.02(12)
B1 B5 B9 B4 102.73(14)
B6 B5 B9 B4 139.17(13)
C2 B5 B9 B7 -58.86(16)
B4 B5 B9 B7 -100.88(14)
B1 B5 B9 B7 1.85(18)
B6 B5 B9 B7 38.29(12)
C1 B8 B9 B5 -4.92(16)
B4 B8 B9 B5 37.00(12)
B3 B8 B9 B5 -65.91(16)
B7 B8 B9 B5 -102.29(14)
C1 B8 B9 B6 59.19(16)
B4 B8 B9 B6 101.11(15)
B3 B8 B9 B6 -1.81(18)
B7 B8 B9 B6 -38.18(13)
C1 B8 B9 B4 -41.92(12)
B3 B8 B9 B4 -102.91(15)
B7 B8 B9 B4 -139.29(14)
C1 B8 B9 B7 97.37(13)
B4 B8 B9 B7 139.29(14)
B3 B8 B9 B7 36.38(13)
B1 B6 B9 B5 36.05(12)
B2 B6 B9 B5 100.43(14)
B7 B6 B9 B5 137.52(14)
B1 B6 B9 B8 -63.20(16)
B2 B6 B9 B8 1.17(18)
B5 B6 B9 B8 -99.26(15)
B7 B6 B9 B8 38.26(13)
B1 B6 B9 B4 -0.35(17)
B2 B6 B9 B4 64.02(16)
B5 B6 B9 B4 -36.41(12)
B7 B6 B9 B4 101.11(14)
B1 B6 B9 B7 -101.47(13)
B2 B6 B9 B7 -37.09(12)
B5 B6 B9 B7 -137.52(14)
C1 B4 B9 B5 -97.11(13)
C2 B4 B9 B5 -40.95(11)
B8 B4 B9 B5 -137.94(13)
C1 B4 B9 B8 40.83(11)
C2 B4 B9 B8 96.99(13)
B5 B4 B9 B8 137.94(13)
C1 B4 B9 B6 -60.08(15)
C2 B4 B9 B6 -3.92(16)
B5 B4 B9 B6 37.03(12)
B8 B4 B9 B6 -100.91(14)
C1 B4 B9 B7 4.03(16)
C2 B4 B9 B7 60.19(15)
B5 B4 B9 B7 101.14(14)
B8 B4 B9 B7 -36.80(12)
B3 B7 B9 B5 63.64(16)
B2 B7 B9 B5 -1.59(17)
B6 B7 B9 B5 -38.46(13)
B8 B7 B9 B5 99.16(14)
B3 B7 B9 B8 -35.52(12)
B2 B7 B9 B8 -100.75(14)
B6 B7 B9 B8 -137.62(14)
B3 B7 B9 B6 102.10(14)
B2 B7 B9 B6 36.87(12)
B8 B7 B9 B6 137.62(14)
B3 B7 B9 B4 0.70(17)
B2 B7 B9 B4 -64.54(16)
B6 B7 B9 B4 -101.40(14)
B8 B7 B9 B4 36.22(13)
C3 C4 B10 B14 -102.97(14)
B13 C4 B10 B14 -33.73(13)
Co1 C4 B10 B14 -153.27(11)
C3 C4 B10 B15 -61.53(16)
B14 C4 B10 B15 41.44(12)
B13 C4 B10 B15 7.71(17)
Co1 C4 B10 B15 -111.84(11)
C3 C4 B10 B11 0.17(16)
B14 C4 B10 B11 103.14(13)
B13 C4 B10 B11 69.41(15)
Co1 C4 B10 B11 -50.14(9)
C3 C4 B10 Co1 50.30(11)
B14 C4 B10 Co1 153.27(11)
B13 C4 B10 Co1 119.55(12)
B2 Co1 B10 C4 -176.80(8)
B11 Co1 B10 C4 -121.84(11)
B3 Co1 B10 C4 -151.32(11)
C1 Co1 B10 C4 91.49(19)
C3 Co1 B10 C4 -32.89(8)
B12 Co1 B10 C4 -80.14(9)
B1 Co1 B10 C4 133.08(9)
C2 Co1 B10 C4 96.98(9)
B2 Co1 B10 B14 -150.21(13)
B11 Co1 B10 B14 -95.24(14)
B3 Co1 B10 B14 -124.73(14)
C4 Co1 B10 B14 26.60(11)
C1 Co1 B10 B14 118.08(19)
C3 Co1 B10 B14 -6.30(13)
B12 Co1 B10 B14 -53.54(13)
B1 Co1 B10 B14 159.68(14)
C2 Co1 B10 B14 123.58(13)
B2 Co1 B10 B15 -80.55(13)
B11 Co1 B10 B15 -25.59(11)
B3 Co1 B10 B15 -55.07(18)
C4 Co1 B10 B15 96.25(14)
C1 Co1 B10 B15 -172.26(15)
C3 Co1 B10 B15 63.36(12)
B12 Co1 B10 B15 16.11(12)
B1 Co1 B10 B15 -130.67(13)
C2 Co1 B10 B15 -166.76(11)
B2 Co1 B10 B11 -54.97(9)
B3 Co1 B10 B11 -29.49(15)
C4 Co1 B10 B11 121.84(11)
C1 Co1 B10 B11 -146.68(17)
C3 Co1 B10 B11 88.94(9)
B12 Co1 B10 B11 41.70(9)
B1 Co1 B10 B11 -105.08(9)
C2 Co1 B10 B11 -141.18(9)
C5 O1 B11 B15 85.52(19)
B2 O1 B11 B15 -141.03(16)
C5 O1 B11 B16 4.9(2)
B2 O1 B11 B16 138.37(16)
C5 O1 B11 B10 156.77(13)
B2 O1 B11 B10 -69.78(14)
C5 O1 B11 B12 -68.78(18)
B2 O1 B11 B12 64.68(15)
C5 O1 B11 Co1 -135.86(12)
B2 O1 B11 Co1 -2.40(10)
C4 B10 B11 O1 139.92(13)
B14 B10 B11 O1 -158.16(13)
B15 B10 B11 O1 -119.97(15)
Co1 B10 B11 O1 86.83(12)
C4 B10 B11 B15 -100.11(13)
B14 B10 B11 B15 -38.20(12)
Co1 B10 B11 B15 -153.20(11)
C4 B10 B11 B16 -62.17(14)
B14 B10 B11 B16 -0.26(16)
B15 B10 B11 B16 37.94(12)
Co1 B10 B11 B16 -115.26(11)
C4 B10 B11 B12 -0.20(15)
B14 B10 B11 B12 61.71(15)
B15 B10 B11 B12 99.91(13)
Co1 B10 B11 B12 -53.29(9)
C4 B10 B11 Co1 53.09(9)
B14 B10 B11 Co1 115.00(12)
B15 B10 B11 Co1 153.20(11)
B2 Co1 B11 O1 1.96(8)
B3 Co1 B11 O1 47.27(10)
C4 Co1 B11 O1 -155.69(10)
B10 Co1 B11 O1 -116.70(12)
C1 Co1 B11 O1 42.54(15)
C3 Co1 B11 O1 159.33(10)
B12 Co1 B11 O1 120.19(13)
B1 Co1 B11 O1 -42.31(10)
C2 Co1 B11 O1 -38.34(17)
B2 Co1 B11 B15 145.18(14)
B3 Co1 B11 B15 -169.51(12)
C4 Co1 B11 B15 -12.48(12)
B10 Co1 B11 B15 26.51(11)
C1 Co1 B11 B15 -174.24(11)
C3 Co1 B11 B15 -57.45(12)
B12 Co1 B11 B15 -96.59(14)
B1 Co1 B11 B15 100.91(12)
C2 Co1 B11 B15 104.87(15)
B2 Co1 B11 B16 -144.44(14)
B3 Co1 B11 B16 -99.13(13)
C4 Co1 B11 B16 57.91(13)
B10 Co1 B11 B16 96.90(15)
C1 Co1 B11 B16 -103.86(15)
C3 Co1 B11 B16 12.93(12)
B12 Co1 B11 B16 -26.21(12)
B1 Co1 B11 B16 171.29(12)
C2 Co1 B11 B16 175.26(11)
B2 Co1 B11 B10 118.66(10)
B3 Co1 B11 B10 163.97(9)
C4 Co1 B11 B10 -38.99(8)
C1 Co1 B11 B10 159.25(10)
C3 Co1 B11 B10 -83.97(9)
B12 Co1 B11 B10 -123.11(11)
B1 Co1 B11 B10 74.40(9)
C2 Co1 B11 B10 78.36(14)
B2 Co1 B11 B12 -118.23(10)
B3 Co1 B11 B12 -72.92(9)
C4 Co1 B11 B12 84.12(9)
B10 Co1 B11 B12 123.11(11)
C1 Co1 B11 B12 -77.64(13)
C3 Co1 B11 B12 39.14(9)
B1 Co1 B11 B12 -162.49(9)
C2 Co1 B11 B12 -158.53(11)
C4 C3 B12 B17 102.87(14)
B13 C3 B12 B17 33.68(13)
Co1 C3 B12 B17 153.01(11)
C4 C3 B12 B16 61.54(15)
B17 C3 B12 B16 -41.33(12)
B13 C3 B12 B16 -7.65(16)
Co1 C3 B12 B16 111.68(11)
C4 C3 B12 B11 -0.07(16)
B17 C3 B12 B11 -102.94(13)
B13 C3 B12 B11 -69.26(14)
Co1 C3 B12 B11 50.07(9)
C4 C3 B12 Co1 -50.14(11)
B17 C3 B12 Co1 -153.01(11)
B13 C3 B12 Co1 -119.33(12)
O1 B11 B12 C3 -138.43(14)
B15 B11 B12 C3 62.47(14)
B16 B11 B12 C3 100.18(13)
B10 B11 B12 C3 0.17(15)
Co1 B11 B12 C3 -53.14(9)
O1 B11 B12 B17 159.99(13)
B15 B11 B12 B17 0.88(16)
B16 B11 B12 B17 38.60(12)
B10 B11 B12 B17 -61.42(15)
Co1 B11 B12 B17 -114.73(12)
O1 B11 B12 B16 121.39(16)
B15 B11 B12 B16 -37.72(12)
B10 B11 B12 B16 -100.02(13)
Co1 B11 B12 B16 -153.33(12)
O1 B11 B12 Co1 -85.28(13)
B15 B11 B12 Co1 115.61(12)
B16 B11 B12 Co1 153.33(12)
B10 B11 B12 Co1 53.31(9)
B2 Co1 B12 C3 176.90(9)
B11 Co1 B12 C3 121.62(12)
B3 Co1 B12 C3 -132.14(10)
C4 Co1 B12 C3 32.93(9)
B10 Co1 B12 C3 80.09(9)
C1 Co1 B12 C3 -96.50(10)
B1 Co1 B12 C3 153.46(12)
C2 Co1 B12 C3 -92.9(2)
B2 Co1 B12 B17 150.21(13)
B11 Co1 B12 B17 94.93(15)
B3 Co1 B12 B17 -158.83(14)
C4 Co1 B12 B17 6.23(12)
B10 Co1 B12 B17 53.40(13)
C1 Co1 B12 B17 -123.20(13)
C3 Co1 B12 B17 -26.69(11)
B1 Co1 B12 B17 126.76(14)
C2 Co1 B12 B17 -119.62(19)
B2 Co1 B12 B16 80.70(13)
B11 Co1 B12 B16 25.42(11)
B3 Co1 B12 B16 131.66(13)
C4 Co1 B12 B16 -63.28(12)
B10 Co1 B12 B16 -16.11(13)
C1 Co1 B12 B16 167.29(11)
C3 Co1 B12 B16 -96.20(15)
B1 Co1 B12 B16 57.25(19)
C2 Co1 B12 B16 170.87(15)
B2 Co1 B12 B11 55.28(9)
B3 Co1 B12 B11 106.24(10)
C4 Co1 B12 B11 -88.70(9)
B10 Co1 B12 B11 -41.53(9)
C1 Co1 B12 B11 141.87(9)
C3 Co1 B12 B11 -121.62(12)
B1 Co1 B12 B11 31.83(16)
C2 Co1 B12 B11 145.45(17)
B12 C3 B13 C4 104.47(14)
B17 C3 B13 C4 138.72(14)
Co1 C3 B13 C4 27.28(12)
C4 C3 B13 B17 -138.72(14)
B12 C3 B13 B17 -34.25(13)
Co1 C3 B13 B17 -111.43(14)
C4 C3 B13 B14 -35.25(12)
B12 C3 B13 B14 69.22(15)
B17 C3 B13 B14 103.46(14)
Co1 C3 B13 B14 -7.97(17)
C4 C3 B13 B18 -97.44(13)
B12 C3 B13 B18 7.02(16)
B17 C3 B13 B18 41.27(12)
Co1 C3 B13 B18 -70.16(15)
B10 C4 B13 C3 -104.71(15)
B14 C4 B13 C3 -139.00(14)
Co1 C4 B13 C3 -27.40(12)
C3 C4 B13 B17 35.43(12)
B10 C4 B13 B17 -69.28(16)
B14 C4 B13 B17 -103.57(15)
Co1 C4 B13 B17 8.03(18)
C3 C4 B13 B14 139.00(14)
B10 C4 B13 B14 34.29(14)
Co1 C4 B13 B14 111.60(14)
C3 C4 B13 B18 97.44(14)
B10 C4 B13 B18 -7.27(18)
B14 C4 B13 B18 -41.56(13)
Co1 C4 B13 B18 70.04(16)
C3 C4 B14 B13 -38.73(13)
B10 C4 B14 B13 -144.72(14)
Co1 C4 B14 B13 -115.37(13)
C3 C4 B14 B10 105.98(14)
B13 C4 B14 B10 144.72(14)
Co1 C4 B14 B10 29.35(11)
C3 C4 B14 B18 3.27(18)
B10 C4 B14 B18 -102.72(14)
B13 C4 B14 B18 42.00(13)
Co1 C4 B14 B18 -73.37(15)
C3 C4 B14 B15 65.39(15)
B10 C4 B14 B15 -40.60(11)
B13 C4 B14 B15 104.12(13)
Co1 C4 B14 B15 -11.25(16)
C3 B13 B14 C4 33.38(11)
B17 B13 B14 C4 94.57(14)
B18 B13 B14 C4 132.16(14)
C3 B13 B14 B10 2.17(17)
C4 B13 B14 B10 -31.21(12)
B17 B13 B14 B10 63.36(17)
B18 B13 B14 B10 100.95(15)
C3 B13 B14 B18 -98.78(14)
C4 B13 B14 B18 -132.16(14)
B17 B13 B14 B18 -37.59(13)
C3 B13 B14 B15 -61.61(15)
C4 B13 B14 B15 -95.00(14)
B17 B13 B14 B15 -0.43(17)
B18 B13 B14 B15 37.16(12)
B15 B10 B14 C4 -132.99(13)
B11 B10 B14 C4 -95.31(13)
Co1 B10 B14 C4 -28.39(11)
C4 B10 B14 B13 32.02(12)
B15 B10 B14 B13 -100.97(14)
B11 B10 B14 B13 -63.29(16)
Co1 B10 B14 B13 3.63(18)
C4 B10 B14 B18 96.53(14)
B15 B10 B14 B18 -36.46(13)
B11 B10 B14 B18 1.22(17)
Co1 B10 B14 B18 68.13(16)
C4 B10 B14 B15 132.99(13)
B11 B10 B14 B15 37.68(12)
Co1 B10 B14 B15 104.60(13)
C4 B10 B15 B11 96.78(13)
B14 B10 B15 B11 137.61(13)
Co1 B10 B15 B11 26.11(11)
C4 B10 B15 B18 -4.82(17)
B14 B10 B15 B18 36.00(13)
B11 B10 B15 B18 -101.60(14)
Co1 B10 B15 B18 -75.50(15)
C4 B10 B15 B16 58.57(16)
B14 B10 B15 B16 99.40(14)
B11 B10 B15 B16 -38.21(12)
Co1 B10 B15 B16 -12.10(17)
C4 B10 B15 B14 -40.83(12)
B11 B10 B15 B14 -137.61(13)
Co1 B10 B15 B14 -111.50(13)
O1 B11 B15 B10 102.74(17)
B16 B11 B15 B10 -137.35(13)
B12 B11 B15 B10 -100.17(13)
Co1 B11 B15 B10 -28.37(11)
O1 B11 B15 B18 -156.74(14)
B16 B11 B15 B18 -36.82(12)
B10 B11 B15 B18 100.52(14)
B12 B11 B15 B18 0.36(16)
Co1 B11 B15 B18 72.16(15)
O1 B11 B15 B16 -119.91(17)
B10 B11 B15 B16 137.35(13)
B12 B11 B15 B16 37.18(12)
Co1 B11 B15 B16 108.98(13)
O1 B11 B15 B14 140.33(15)
B16 B11 B15 B14 -99.75(14)
B10 B11 B15 B14 37.59(11)
B12 B11 B15 B14 -62.57(15)
Co1 B11 B15 B14 9.23(16)
C4 B14 B15 B10 39.53(11)
B13 B14 B15 B10 102.01(14)
B18 B14 B15 B10 139.44(14)
C4 B14 B15 B11 1.14(15)
B13 B14 B15 B11 63.63(15)
B10 B14 B15 B11 -38.39(12)
B18 B14 B15 B11 101.05(14)
C4 B14 B15 B18 -99.91(13)
B13 B14 B15 B18 -37.42(12)
B10 B14 B15 B18 -139.44(14)
C4 B14 B15 B16 -62.13(14)
B13 B14 B15 B16 0.36(16)
B10 B14 B15 B16 -101.66(13)
B18 B14 B15 B16 37.78(12)
C3 B12 B16 B18 4.98(16)
B17 B12 B16 B18 -35.62(12)
B11 B12 B16 B18 101.44(14)
Co1 B12 B16 B18 75.55(15)
C3 B12 B16 B11 -96.46(13)
B17 B12 B16 B11 -137.06(13)
Co1 B12 B16 B11 -25.89(11)
C3 B12 B16 B15 -58.43(15)
B17 B12 B16 B15 -99.03(15)
B11 B12 B16 B15 38.03(12)
Co1 B12 B16 B15 12.14(17)
C3 B12 B16 B17 40.60(12)
B11 B12 B16 B17 137.06(13)
Co1 B12 B16 B17 111.17(13)
O1 B11 B16 B12 -105.90(18)
B15 B11 B16 B12 137.57(14)
B10 B11 B16 B12 100.02(13)
Co1 B11 B16 B12 28.14(12)
O1 B11 B16 B18 153.29(15)
B15 B11 B16 B18 36.76(13)
B10 B11 B16 B18 -0.79(16)
B12 B11 B16 B18 -100.81(14)
Co1 B11 B16 B18 -72.67(15)
O1 B11 B16 B15 116.53(18)
B10 B11 B16 B15 -37.55(12)
B12 B11 B16 B15 -137.57(14)
Co1 B11 B16 B15 -109.43(14)
O1 B11 B16 B17 -144.01(15)
B15 B11 B16 B17 99.46(15)
B10 B11 B16 B17 61.91(15)
B12 B11 B16 B17 -38.11(12)
Co1 B11 B16 B17 -9.97(18)
B10 B15 B16 B12 -0.04(18)
B11 B15 B16 B12 -38.76(12)
B18 B15 B16 B12 100.15(14)
B14 B15 B16 B12 62.59(16)
B10 B15 B16 B18 -100.19(15)
B11 B15 B16 B18 -138.90(13)
B14 B15 B16 B18 -37.56(12)
B10 B15 B16 B11 38.71(12)
B18 B15 B16 B11 138.90(13)
B14 B15 B16 B11 101.34(13)
B10 B15 B16 B17 -62.78(16)
B11 B15 B16 B17 -101.49(13)
B18 B15 B16 B17 37.41(12)
B14 B15 B16 B17 -0.15(16)
C4 C3 B17 B13 38.95(13)
B12 C3 B17 B13 144.75(14)
Co1 C3 B17 B13 115.17(13)
C4 C3 B17 B12 -105.79(14)
B13 C3 B17 B12 -144.75(14)
Co1 C3 B17 B12 -29.57(12)
C4 C3 B17 B18 -2.98(18)
B12 C3 B17 B18 102.82(14)
B13 C3 B17 B18 -41.93(13)
Co1 C3 B17 B18 73.24(16)
C4 C3 B17 B16 -65.32(16)
B12 C3 B17 B16 40.48(12)
B13 C3 B17 B16 -104.27(14)
Co1 C3 B17 B16 10.90(17)
C4 B13 B17 C3 -33.57(11)
B14 B13 B17 C3 -94.77(13)
B18 B13 B17 C3 -132.43(13)
C3 B13 B17 B12 31.34(12)
C4 B13 B17 B12 -2.23(17)
B14 B13 B17 B12 -63.43(17)
B18 B13 B17 B12 -101.09(15)
C3 B13 B17 B18 132.43(13)
C4 B13 B17 B18 98.86(13)
B14 B13 B17 B18 37.66(12)
C3 B13 B17 B16 95.10(13)
C4 B13 B17 B16 61.53(16)
B14 B13 B17 B16 0.33(17)
B18 B13 B17 B16 -37.32(12)
B16 B12 B17 C3 133.11(13)
B11 B12 B17 C3 95.06(13)
Co1 B12 B17 C3 28.56(11)
C3 B12 B17 B13 -32.09(13)
B16 B12 B17 B13 101.02(15)
B11 B12 B17 B13 62.97(16)
Co1 B12 B17 B13 -3.53(18)
C3 B12 B17 B18 -96.86(14)
B16 B12 B17 B18 36.25(13)
B11 B12 B17 B18 -1.80(17)
Co1 B12 B17 B18 -68.30(16)
C3 B12 B17 B16 -133.11(13)
B11 B12 B17 B16 -38.05(12)
Co1 B12 B17 B16 -104.55(13)
B12 B16 B17 C3 -39.59(12)
B18 B16 B17 C3 100.22(14)
B11 B16 B17 C3 -0.55(17)
B15 B16 B17 C3 62.53(15)
B12 B16 B17 B13 -102.23(14)
B18 B16 B17 B13 37.58(13)
B11 B16 B17 B13 -63.19(16)
B15 B16 B17 B13 -0.11(17)
B18 B16 B17 B12 139.81(13)
B11 B16 B17 B12 39.04(12)
B15 B16 B17 B12 102.12(13)
B12 B16 B17 B18 -139.81(13)
B11 B16 B17 B18 -100.78(14)
B15 B16 B17 B18 -37.69(12)
C3 B17 B18 B14 4.82(18)
B13 B17 B18 B14 -36.76(13)
B12 B17 B18 B14 65.76(17)
B16 B17 B18 B14 101.86(14)
C3 B17 B18 B13 41.58(12)
B12 B17 B18 B13 102.52(14)
B16 B17 B18 B13 138.62(13)
C3 B17 B18 B15 -58.90(17)
B13 B17 B18 B15 -100.49(14)
B12 B17 B18 B15 2.04(18)
B16 B17 B18 B15 38.13(12)
C3 B17 B18 B16 -97.04(14)
B13 B17 B18 B16 -138.62(13)
B12 B17 B18 B16 -36.10(12)
C4 B14 B18 B17 -4.91(17)
B13 B14 B18 B17 36.76(13)
B10 B14 B18 B17 -65.49(17)
B15 B14 B18 B17 -101.91(14)
C4 B14 B18 B13 -41.68(12)
B10 B14 B18 B13 -102.26(14)
B15 B14 B18 B13 -138.67(14)
C4 B14 B18 B15 97.00(14)
B13 B14 B18 B15 138.67(14)
B10 B14 B18 B15 36.42(12)
C4 B14 B18 B16 58.86(16)
B13 B14 B18 B16 100.54(14)
B10 B14 B18 B16 -1.72(18)
B15 B14 B18 B16 -38.13(12)
C3 B13 B18 B17 -40.63(11)
C4 B13 B18 B17 -97.19(14)
B14 B13 B18 B17 -138.06(14)
C3 B13 B18 B14 97.43(13)
C4 B13 B18 B14 40.87(12)
B17 B13 B18 B14 138.06(14)
C3 B13 B18 B15 60.24(15)
C4 B13 B18 B15 3.69(17)
B17 B13 B18 B15 100.87(15)
B14 B13 B18 B15 -37.18(13)
C3 B13 B18 B16 -3.37(16)
C4 B13 B18 B16 -59.93(16)
B17 B13 B18 B16 37.26(12)
B14 B13 B18 B16 -100.80(14)
B10 B15 B18 B17 63.17(16)
B11 B15 B18 B17 -1.47(17)
B16 B15 B18 B17 -38.32(12)
B14 B15 B18 B17 99.12(14)
B10 B15 B18 B14 -35.95(13)
B11 B15 B18 B14 -100.59(14)
B16 B15 B18 B14 -137.44(13)
B10 B15 B18 B13 0.62(18)
B11 B15 B18 B13 -64.01(16)
B16 B15 B18 B13 -100.86(14)
B14 B15 B18 B13 36.58(12)
B10 B15 B18 B16 101.48(14)
B11 B15 B18 B16 36.85(12)
B14 B15 B18 B16 137.44(13)
B12 B16 B18 B17 35.70(12)
B11 B16 B18 B17 100.71(13)
B15 B16 B18 B17 137.45(13)
B12 B16 B18 B14 -63.47(16)
B11 B16 B18 B14 1.55(17)
B15 B16 B18 B14 38.29(12)
B17 B16 B18 B14 -99.16(14)
B12 B16 B18 B13 -0.93(17)
B11 B16 B18 B13 64.08(16)
B15 B16 B18 B13 100.82(13)
B17 B16 B18 B13 -36.63(12)
B12 B16 B18 B15 -101.76(13)
B11 B16 B18 B15 -36.74(12)
B17 B16 B18 B15 -137.45(13)
